data_7218309
loop_
_publ_author_name
'Yoneyama, Shota'
'Kodama, Takeshi'
'Kikuchi, Koichi'
'Fujii, Yutaka'
'Kikuchi, Hikomitsu'
'Fujita, Wataru'

_publ_section_title
;
 Preparation, crystal structure, and magnetic properties of a copper
 hydroxy salt with diamond chain magnetic network
;
_journal_issue 45
_journal_name_full CrystEngComm
_journal_page_first 10385
_journal_paper_doi 10.1039/C4CE01642D
_journal_volume 16
_journal_year 2014
_chemical_formula_sum 'C16 H26 Cu3 O16 S2'
_chemical_formula_weight 729.11
_chemical_name_systematic
; 
 ? 
;
_space_group_IT_number 2
_symmetry_cell_setting triclinic
_symmetry_space_group_name_Hall '-P 1'
_symmetry_space_group_name_H-M 'P -1'
_atom_sites_solution_hydrogens geom
_atom_sites_solution_primary direct
_atom_sites_solution_secondary difmap
_audit_creation_method SHELXL-97
_cell_angle_alpha 71.148(14)
_cell_angle_beta 79.669(17)
_cell_angle_gamma 76.292(15)
_cell_formula_units_Z 4
_cell_length_a 9.523(5)
_cell_length_b 14.450(6)
_cell_length_c 20.410(9)
_cell_measurement_temperature 250(2)
_cell_volume 2566(2)
_computing_structure_refinement 'SHELXL-97 (Sheldrick, 1997)'
_computing_structure_solution 'SHELXS-97 (Sheldrick, 1990)'
_diffrn_ambient_temperature 250(2)
_diffrn_measured_fraction_theta_full 0.967
_diffrn_measured_fraction_theta_max 0.967
_diffrn_measurement_device_type 'Rigaku Mercury'
_diffrn_measurement_method \w
_diffrn_radiation_monochromator graphite
_diffrn_radiation_source 'fine-focus sealed tube'
_diffrn_radiation_type MoK\a
_diffrn_radiation_wavelength 0.71075
_diffrn_reflns_av_R_equivalents 0.0554
_diffrn_reflns_av_sigmaI/netI 0.1000
_diffrn_reflns_limit_h_max 11
_diffrn_reflns_limit_h_min -11
_diffrn_reflns_limit_k_max 14
_diffrn_reflns_limit_k_min -17
_diffrn_reflns_limit_l_max 24
_diffrn_reflns_limit_l_min -24
_diffrn_reflns_number 16164
_diffrn_reflns_theta_full 25.01
_diffrn_reflns_theta_max 25.01
_diffrn_reflns_theta_min 3.04
_exptl_absorpt_coefficient_mu 2.701
_exptl_absorpt_correction_T_max 0.8768
_exptl_absorpt_correction_T_min 0.4114
_exptl_absorpt_correction_type multi-scan
_exptl_crystal_colour 'light blue'
_exptl_crystal_density_diffrn 1.887
_exptl_crystal_density_method 'not measured'
_exptl_crystal_description needle
_exptl_crystal_F_000 1476
_exptl_crystal_size_max 0.40
_exptl_crystal_size_mid 0.10
_exptl_crystal_size_min 0.05
_refine_diff_density_max 0.955
_refine_diff_density_min -0.631
_refine_diff_density_rms 0.142
_refine_ls_extinction_method none
_refine_ls_goodness_of_fit_ref 1.033
_refine_ls_hydrogen_treatment mixed
_refine_ls_matrix_type full
_refine_ls_number_parameters 693
_refine_ls_number_reflns 8741
_refine_ls_number_restraints 15
_refine_ls_restrained_S_all 1.032
_refine_ls_R_factor_all 0.1355
_refine_ls_R_factor_gt 0.0625
_refine_ls_shift/su_max 0.000
_refine_ls_shift/su_mean 0.000
_refine_ls_structure_factor_coef Fsqd
_refine_ls_weighting_details 'calc w=1/[\s^2^(Fo^2^)+(0.0696P)^2^+0.0000P] where P=(Fo^2^+2Fc^2^)/3'
_refine_ls_weighting_scheme calc
_refine_ls_wR_factor_gt 0.1423
_refine_ls_wR_factor_ref 0.1830
_reflns_number_gt 4311
_reflns_number_total 8741
_reflns_threshold_expression >2sigma(I)
_cod_data_source_file c4ce01642d1.cif
_cod_data_source_block shelxl
_cod_depositor_comments 'Adding full bibliography for 7218309--7218310.cif.'
_cod_original_sg_symbol_H-M P-1
_cod_database_code 7218309

loop_
_symmetry_equiv_pos_as_xyz
'x, y, z'
'-x, -y, -z'

loop_
_atom_site_label
_atom_site_type_symbol
_atom_site_fract_x
_atom_site_fract_y
_atom_site_fract_z
_atom_site_U_iso_or_equiv
_atom_site_adp_type
_atom_site_occupancy
_atom_site_symmetry_multiplicity
_atom_site_calc_flag
_atom_site_refinement_flags
_atom_site_disorder_assembly
_atom_site_disorder_group
Cu1 Cu 0.60461(11) 0.90398(7) 0.00167(5) 0.0145(3) Uani 1 1 d . . .
Cu2 Cu 0.37423(12) 0.88314(7) 0.12732(5) 0.0140(2) Uani 1 1 d . A .
Cu3 Cu 0.14538(12) 0.85733(7) 0.25296(5) 0.0162(3) Uani 1 1 d . A .
Cu4 Cu 0.35527(11) 0.66815(7) 0.24869(5) 0.0159(3) Uani 1 1 d D A .
Cu5 Cu 0.12503(13) 0.63002(8) 0.37394(5) 0.0152(2) Uani 1 1 d . A .
Cu6 Cu -0.09867(12) 0.59579(8) 0.50270(5) 0.0169(3) Uani 1 1 d . . .
S1 S 0.1889(2) 0.90833(15) -0.10882(11) 0.0166(5) Uani 1 1 d . . .
S2 S 0.5784(3) 0.83392(16) 0.35839(11) 0.0208(5) Uani 1 1 d . . .
S3 S 0.3301(2) 0.57602(16) 0.60038(11) 0.0187(5) Uani 1 1 d . . .
S4 S -0.0692(2) 0.67945(16) 0.14452(11) 0.0175(5) Uani 1 1 d . . .
O1 O 0.8158(6) 0.8555(5) -0.0117(3) 0.0235(15) Uani 1 1 d D . .
H1A H 0.859(6) 0.838(6) 0.0305(17) 0.028 Uiso 1 1 d D . .
H1B H 0.894(5) 0.870(6) -0.048(2) 0.028 Uiso 1 1 d D . .
O2 O 0.5770(6) 0.7708(4) 0.0151(3) 0.0182(14) Uani 1 1 d . . .
O3 O 0.4190(6) 0.7510(4) 0.1133(3) 0.0160(13) Uani 1 1 d . . .
O4 O 0.3955(6) 0.9523(4) 0.0260(3) 0.0158(13) Uani 1 1 d . . .
O5 O 0.3276(7) 1.0135(4) 0.1418(3) 0.0223(14) Uani 1 1 d . . .
O6 O 0.1718(7) 0.9923(4) 0.2402(3) 0.0226(14) Uani 1 1 d . . .
O7 O -0.0659(6) 0.9053(4) 0.2705(3) 0.0219(14) Uani 1 1 d D . .
H7A H -0.095(7) 0.917(6) 0.2257(14) 0.026 Uiso 1 1 d D . .
H7B H -0.137(6) 0.872(5) 0.302(2) 0.026 Uiso 1 1 d D . .
O8 O 0.3546(6) 0.8108(4) 0.2283(3) 0.0151(13) Uani 1 1 d . . .
O9 O 0.5666(6) 0.6163(4) 0.2400(3) 0.0243(15) Uani 1 1 d D . .
H9A H 0.5836(9) 0.642(4) 0.275(2) 0.029 Uiso 1 1 d D . .
H9B H 0.6446(7) 0.632(2) 0.2042(9) 0.029 Uiso 1 1 d D . .
O10 O 0.3253(6) 0.5422(4) 0.2501(3) 0.0200(14) Uani 1 1 d . . .
O11 O 0.1706(6) 0.5061(4) 0.3482(3) 0.0191(14) Uani 1 1 d . . .
O12 O 0.1442(6) 0.7151(4) 0.2746(3) 0.0151(13) Uani 1 1 d . . .
O13 O 0.0817(7) 0.7551(4) 0.3981(3) 0.0224(14) Uani 1 1 d . . .
O14 O -0.0613(7) 0.7222(4) 0.4997(3) 0.0209(14) Uani 1 1 d . . .
O15 O -0.3099(7) 0.6481(4) 0.5208(3) 0.0262(15) Uani 1 1 d D . .
H15A H -0.348(8) 0.646(5) 0.481(3) 0.031 Uiso 1 1 d D . .
H15B H -0.325(9) 0.7178(12) 0.516(4) 0.031 Uiso 1 1 d D . .
O16 O 0.1061(6) 0.5455(4) 0.4738(3) 0.0161(13) Uani 1 1 d . . .
O17 O 0.2300(7) 0.8878(4) -0.0404(3) 0.0251(15) Uani 1 1 d . . .
O18 O 0.0315(6) 0.9215(4) -0.1098(3) 0.0221(14) Uani 1 1 d . . .
O19 O 0.2444(7) 0.9912(4) -0.1610(3) 0.0232(14) Uani 1 1 d . . .
O20 O 0.5612(7) 0.8432(5) 0.2868(3) 0.0270(15) Uani 1 1 d . . .
O21 O 0.7302(6) 0.8221(4) 0.3679(3) 0.0247(15) Uani 1 1 d . . .
O22 O 0.5122(7) 0.7561(4) 0.4108(3) 0.0287(16) Uani 1 1 d . . .
O23 O 0.3115(7) 0.5895(4) 0.5293(3) 0.0228(14) Uani 1 1 d . . .
O24 O 0.4807(6) 0.5649(4) 0.6109(3) 0.0230(14) Uani 1 1 d . . .
O25 O 0.2667(6) 0.4956(4) 0.6504(3) 0.0261(15) Uani 1 1 d . . .
O26 O -0.0180(6) 0.7704(4) 0.0990(3) 0.0215(14) Uani 1 1 d . . .
O27 O -0.2245(6) 0.6885(4) 0.1421(3) 0.0231(15) Uani 1 1 d . . .
O28 O -0.0282(7) 0.6485(5) 0.2141(3) 0.0279(15) Uani 1 1 d . . .
O29 O 0.6235(6) 0.8839(4) 0.1200(3) 0.0160(13) Uani 1 1 d . . .
O30 O 0.1244(6) 0.8865(4) 0.1346(3) 0.0166(13) Uani 1 1 d . . .
O31 O -0.1214(6) 0.6282(4) 0.3841(3) 0.0188(14) Uani 1 1 d . . .
O32 O 0.3727(6) 0.6320(4) 0.3690(3) 0.0209(14) Uani 1 1 d . . .
C1 C 0.5017(10) 0.7206(6) 0.0649(5) 0.018(2) Uani 1 1 d . . .
C2 C 0.5067(11) 0.6140(6) 0.0694(5) 0.032(3) Uani 1 1 d . . .
H2A H 0.4221 0.5911 0.0999 0.038 Uiso 1 1 calc R . .
H2B H 0.5960 0.5724 0.0884 0.038 Uiso 1 1 calc R . .
H2C H 0.5053 0.6089 0.0227 0.038 Uiso 1 1 calc R . .
C3 C 0.2479(9) 1.0430(6) 0.1911(5) 0.018(2) Uani 1 1 d . . .
C4 C 0.2391(11) 1.1517(7) 0.1857(5) 0.035(3) Uani 1 1 d . . .
H4A H 0.3230 1.1579 0.2046 0.042 Uiso 1 1 calc R . .
H4B H 0.1492 1.1754 0.2124 0.042 Uiso 1 1 calc R . .
H4C H 0.2394 1.1919 0.1368 0.042 Uiso 1 1 calc R . .
C7 C 0.0145(11) 0.7748(7) 0.4537(5) 0.027(2) Uani 1 1 d . A .
C8 C 0.0340(13) 0.8712(7) 0.4612(6) 0.049(3) Uani 1 1 d . . .
H8A H 0.1182 0.8929 0.4296 0.059 Uiso 1 1 calc R A .
H8B H 0.0499 0.8612 0.5093 0.059 Uiso 1 1 calc R . .
H8C H -0.0534 0.9222 0.4494 0.059 Uiso 1 1 calc R . .
C9 C 0.2700(10) 0.7993(6) -0.1372(4) 0.018(2) Uani 1 1 d . . .
C10 C 0.3996(10) 0.7447(7) -0.1148(5) 0.028(2) Uani 1 1 d . . .
H10 H 0.4447 0.7628 -0.0841 0.033 Uiso 1 1 calc R . .
C11 C 0.4649(12) 0.6619(7) -0.1378(5) 0.040(3) Uani 1 1 d . . .
H11 H 0.5550 0.6226 -0.1229 0.048 Uiso 1 1 calc R . .
C12 C 0.3963(11) 0.6377(7) -0.1829(5) 0.029(2) Uani 1 1 d . . .
H12 H 0.4404 0.5815 -0.1988 0.035 Uiso 1 1 calc R . .
C13 C 0.2638(11) 0.6942(7) -0.2052(5) 0.034(3) Uani 1 1 d . . .
H13 H 0.2163 0.6764 -0.2352 0.040 Uiso 1 1 calc R . .
C14 C 0.2029(9) 0.7774(7) -0.1821(4) 0.023(2) Uani 1 1 d . . .
H14 H 0.1147 0.8189 -0.1979 0.028 Uiso 1 1 calc R . .
C15 C 0.4884(10) 0.9495(7) 0.3735(5) 0.023(2) Uani 1 1 d . . .
C16 C 0.5005(12) 1.0369(7) 0.3219(5) 0.037(3) Uani 1 1 d . . .
H16 H 0.5526 1.0353 0.2779 0.045 Uiso 1 1 calc R . .
C17 C 0.4382(14) 1.1260(8) 0.3336(6) 0.054(3) Uani 1 1 d . . .
H17 H 0.4452 1.1866 0.2978 0.065 Uiso 1 1 calc R . .
C18 C 0.3636(14) 1.1267(9) 0.3990(7) 0.056(4) Uani 1 1 d . . .
H18 H 0.3214 1.1887 0.4077 0.067 Uiso 1 1 calc R . .
C19 C 0.3504(14) 1.0422(11) 0.4495(7) 0.067(4) Uani 1 1 d . . .
H19 H 0.2991 1.0433 0.4937 0.081 Uiso 1 1 calc R . .
C20 C 0.4150(13) 0.9513(8) 0.4352(6) 0.047(3) Uani 1 1 d . . .
H20 H 0.4059 0.8903 0.4703 0.056 Uiso 1 1 calc R . .
C21 C 0.2356(10) 0.6878(7) 0.6198(4) 0.024(2) Uani 1 1 d . . .
C22 C 0.3070(12) 0.7646(7) 0.6115(5) 0.034(2) Uani 1 1 d . . .
H22 H 0.4083 0.7576 0.5965 0.041 Uiso 1 1 calc R . .
C23 C 0.2291(14) 0.8523(7) 0.6252(5) 0.047(3) Uani 1 1 d . . .
H23 H 0.2769 0.9060 0.6181 0.056 Uiso 1 1 calc R . .
C24 C 0.0826(13) 0.8615(7) 0.6491(5) 0.041(3) Uani 1 1 d . . .
H24 H 0.0306 0.9203 0.6602 0.050 Uiso 1 1 calc R . .
C25 C 0.0109(12) 0.7829(9) 0.6569(5) 0.043(3) Uani 1 1 d . . .
H25 H -0.0902 0.7892 0.6722 0.052 Uiso 1 1 calc R . .
C26 C 0.0889(11) 0.6961(7) 0.6422(5) 0.035(3) Uani 1 1 d . . .
H26 H 0.0413 0.6428 0.6475 0.043 Uiso 1 1 calc R . .
C27 C 0.0200(10) 0.5850(6) 0.1065(5) 0.023(2) Uani 1 1 d . . .
C28 C 0.1242(11) 0.6011(8) 0.0515(5) 0.038(3) Uani 1 1 d . . .
H28 H 0.1500 0.6649 0.0327 0.045 Uiso 1 1 calc R . .
C29 C 0.1928(14) 0.5261(8) 0.0228(6) 0.050(3) Uani 1 1 d . . .
H29 H 0.2645 0.5388 -0.0162 0.060 Uiso 1 1 calc R . .
C30 C 0.1582(12) 0.4310(8) 0.0501(6) 0.043(3) Uani 1 1 d . . .
H30 H 0.2096 0.3781 0.0319 0.052 Uiso 1 1 calc R . .
C31 C 0.0477(13) 0.4156(8) 0.1043(6) 0.049(3) Uani 1 1 d . . .
H31 H 0.0175 0.3532 0.1215 0.059 Uiso 1 1 calc R . .
C32 C -0.0187(13) 0.4915(7) 0.1334(6) 0.048(3) Uani 1 1 d . . .
H32 H -0.0913 0.4798 0.1721 0.058 Uiso 1 1 calc R . .
C5A C 0.252(3) 0.4822(13) 0.3055(12) 0.009(2) Uiso 0.46(3) 1 d PD A 1
C6A C 0.271(3) 0.3802(14) 0.2960(13) 0.023(3) Uiso 0.46(3) 1 d PD A 1
H6A1 H 0.3727 0.3581 0.2794 0.035 Uiso 0.46(3) 1 calc PR A 1
H6A2 H 0.2082 0.3834 0.2619 0.035 Uiso 0.46(3) 1 calc PR A 1
H6A3 H 0.2444 0.3328 0.3407 0.035 Uiso 0.46(3) 1 calc PR A 1
C5B C 0.240(2) 0.4886(11) 0.2888(10) 0.009(2) Uiso 0.54(3) 1 d PD A 2
C6B C 0.226(2) 0.3969(13) 0.2741(11) 0.023(3) Uiso 0.54(3) 1 d PD A 2
H6B1 H 0.1362 0.4094 0.2532 0.035 Uiso 0.54(3) 1 calc PR A 2
H6B2 H 0.2240 0.3424 0.3177 0.035 Uiso 0.54(3) 1 calc PR A 2
H6B3 H 0.3096 0.3784 0.2419 0.035 Uiso 0.54(3) 1 calc PR A 2

loop_
_atom_site_aniso_label
_atom_site_aniso_U_11
_atom_site_aniso_U_22
_atom_site_aniso_U_33
_atom_site_aniso_U_23
_atom_site_aniso_U_13
_atom_site_aniso_U_12
Cu1 0.0111(6) 0.0134(5) 0.0162(5) -0.0016(4) -0.0001(5) -0.0018(4)
Cu2 0.0133(5) 0.0118(5) 0.0141(5) -0.0004(4) -0.0009(4) -0.0022(4)
Cu3 0.0122(6) 0.0152(5) 0.0177(6) -0.0012(4) -0.0006(5) -0.0019(4)
Cu4 0.0116(6) 0.0144(5) 0.0171(6) 0.0004(4) -0.0007(5) -0.0018(4)
Cu5 0.0131(5) 0.0137(5) 0.0142(5) 0.0009(4) -0.0002(4) -0.0018(4)
Cu6 0.0114(6) 0.0187(6) 0.0165(6) -0.0005(4) 0.0004(5) -0.0029(4)
S1 0.0131(12) 0.0164(11) 0.0186(11) -0.0027(9) -0.0020(10) -0.0030(9)
S2 0.0185(13) 0.0194(11) 0.0220(12) 0.0005(10) -0.0051(10) -0.0059(10)
S3 0.0125(12) 0.0200(11) 0.0209(12) -0.0003(10) -0.0054(10) -0.0032(9)
S4 0.0145(13) 0.0174(11) 0.0188(11) -0.0015(9) -0.0027(10) -0.0042(9)
O1 0.018(4) 0.028(4) 0.014(3) 0.001(3) -0.002(3) 0.005(3)
O2 0.020(4) 0.011(3) 0.020(3) -0.005(3) 0.007(3) -0.003(3)
O3 0.024(4) 0.006(3) 0.016(3) 0.002(2) -0.002(3) -0.007(3)
O4 0.014(3) 0.010(3) 0.017(3) 0.003(2) -0.002(3) 0.000(2)
O5 0.029(4) 0.018(3) 0.023(3) -0.008(3) -0.002(3) -0.007(3)
O6 0.021(4) 0.021(3) 0.027(3) -0.006(3) -0.004(3) -0.007(3)
O7 0.012(4) 0.024(3) 0.017(3) 0.007(3) 0.005(3) -0.003(3)
O8 0.012(3) 0.017(3) 0.014(3) 0.002(2) -0.005(3) -0.005(2)
O9 0.006(3) 0.032(4) 0.024(3) 0.001(3) 0.002(3) 0.001(3)
O10 0.019(4) 0.011(3) 0.027(3) -0.007(3) -0.002(3) 0.005(3)
O11 0.014(3) 0.014(3) 0.023(3) 0.002(3) -0.004(3) 0.001(2)
O12 0.009(3) 0.012(3) 0.022(3) -0.003(2) 0.003(3) -0.005(2)
O13 0.023(4) 0.016(3) 0.028(3) -0.005(3) -0.001(3) -0.008(3)
O14 0.023(4) 0.021(3) 0.019(3) -0.007(3) 0.006(3) -0.011(3)
O15 0.029(4) 0.022(3) 0.024(3) -0.002(3) -0.005(3) -0.001(3)
O16 0.006(3) 0.017(3) 0.020(3) -0.001(3) 0.000(3) 0.002(2)
O17 0.035(4) 0.020(3) 0.023(3) -0.009(3) -0.004(3) -0.008(3)
O18 0.014(4) 0.022(3) 0.026(3) -0.005(3) -0.002(3) 0.003(3)
O19 0.027(4) 0.015(3) 0.026(3) -0.001(3) -0.003(3) -0.009(3)
O20 0.027(4) 0.034(4) 0.026(3) -0.015(3) -0.002(3) -0.010(3)
O21 0.011(4) 0.029(4) 0.031(4) -0.002(3) -0.005(3) -0.006(3)
O22 0.017(4) 0.025(4) 0.041(4) -0.001(3) -0.002(3) -0.011(3)
O23 0.024(4) 0.026(3) 0.018(3) -0.004(3) -0.004(3) -0.006(3)
O24 0.012(4) 0.023(3) 0.025(3) 0.004(3) -0.005(3) 0.000(3)
O25 0.016(4) 0.028(4) 0.030(4) -0.003(3) 0.000(3) -0.005(3)
O26 0.018(4) 0.018(3) 0.026(3) 0.002(3) -0.001(3) -0.011(3)
O27 0.015(4) 0.021(3) 0.030(4) 0.000(3) 0.000(3) -0.007(3)
O28 0.033(4) 0.028(4) 0.023(3) 0.002(3) -0.013(3) -0.010(3)
O29 0.017(3) 0.019(3) 0.013(3) -0.004(2) -0.005(3) -0.004(3)
O30 0.012(3) 0.022(3) 0.013(3) -0.001(3) 0.001(3) -0.006(3)
O31 0.018(4) 0.017(3) 0.014(3) 0.002(2) 0.000(3) 0.000(3)
O32 0.017(4) 0.020(3) 0.026(3) -0.006(3) -0.002(3) -0.004(3)
C1 0.016(5) 0.012(4) 0.029(5) -0.014(4) -0.008(4) 0.005(4)
C2 0.047(7) 0.015(5) 0.037(6) -0.016(4) 0.009(5) -0.011(5)
C3 0.012(5) 0.014(4) 0.028(5) -0.004(4) -0.009(4) 0.000(4)
C4 0.030(6) 0.022(5) 0.052(7) -0.014(5) 0.004(5) -0.007(4)
C7 0.025(6) 0.019(5) 0.035(6) -0.010(5) -0.015(5) 0.008(4)
C8 0.066(9) 0.024(6) 0.058(7) -0.016(6) 0.012(7) -0.017(6)
C9 0.023(5) 0.008(4) 0.017(4) -0.001(3) 0.008(4) -0.003(4)
C10 0.026(6) 0.026(5) 0.030(5) -0.013(4) -0.004(5) 0.002(4)
C11 0.036(7) 0.032(6) 0.035(6) 0.001(5) -0.009(5) 0.012(5)
C12 0.036(7) 0.022(5) 0.026(5) -0.010(4) 0.008(5) -0.001(4)
C13 0.045(7) 0.037(6) 0.031(6) -0.021(5) -0.004(5) -0.017(5)
C14 0.011(5) 0.035(5) 0.025(5) -0.014(4) -0.001(4) -0.002(4)
C15 0.019(5) 0.027(5) 0.027(5) -0.013(4) -0.013(4) 0.002(4)
C16 0.050(8) 0.026(6) 0.033(6) -0.007(5) 0.008(5) -0.014(5)
C17 0.063(9) 0.021(6) 0.061(8) -0.001(6) -0.011(7) 0.013(6)
C18 0.051(9) 0.035(7) 0.086(10) -0.035(7) -0.027(8) 0.020(6)
C19 0.043(9) 0.075(10) 0.080(10) -0.040(9) -0.003(8) 0.017(7)
C20 0.046(8) 0.039(7) 0.044(7) -0.005(6) -0.003(6) 0.002(6)
C21 0.023(6) 0.019(5) 0.022(5) 0.005(4) -0.010(4) -0.001(4)
C22 0.027(6) 0.030(6) 0.035(6) 0.003(5) -0.003(5) -0.004(5)
C23 0.076(10) 0.017(5) 0.041(7) 0.000(5) -0.023(7) 0.001(5)
C24 0.042(8) 0.026(6) 0.047(7) -0.015(5) -0.012(6) 0.021(5)
C25 0.025(6) 0.060(8) 0.045(7) -0.017(6) -0.012(5) 0.000(5)
C26 0.035(7) 0.034(6) 0.036(6) -0.018(5) 0.003(5) 0.000(5)
C27 0.015(5) 0.017(5) 0.034(5) -0.005(4) -0.001(4) -0.001(4)
C28 0.034(7) 0.032(6) 0.047(7) -0.018(5) 0.015(6) -0.012(5)
C29 0.056(9) 0.039(7) 0.052(7) -0.017(6) 0.019(7) -0.016(6)
C30 0.039(7) 0.032(6) 0.065(8) -0.029(6) 0.011(6) -0.009(5)
C31 0.046(8) 0.022(6) 0.074(8) -0.017(6) 0.012(7) -0.010(5)
C32 0.040(7) 0.022(6) 0.077(9) -0.016(6) 0.004(7) -0.002(5)

loop_
_atom_type_symbol
_atom_type_description
_atom_type_scat_dispersion_real
_atom_type_scat_dispersion_imag
_atom_type_scat_source
C C 0.0033 0.0016 'International Tables Vol C Tables 4.2.6.8 and 6.1.1.4'
H H 0.0000 0.0000 'International Tables Vol C Tables 4.2.6.8 and 6.1.1.4'
O O 0.0106 0.0060 'International Tables Vol C Tables 4.2.6.8 and 6.1.1.4'
S S 0.1246 0.1234 'International Tables Vol C Tables 4.2.6.8 and 6.1.1.4'
Cu Cu 0.3201 1.2651 'International Tables Vol C Tables 4.2.6.8 and 6.1.1.4'

loop_
_geom_angle_atom_site_label_1
_geom_angle_atom_site_label_2
_geom_angle_atom_site_label_3
_geom_angle
_geom_angle_site_symmetry_1
_geom_angle_site_symmetry_3
O2 Cu1 O1 88.6(3) . .
O2 Cu1 O4 168.3(2) . 2_675
O1 Cu1 O4 98.5(2) . 2_675
O2 Cu1 O4 92.8(2) . .
O1 Cu1 O4 173.4(2) . .
O4 Cu1 O4 81.1(2) 2_675 .
O2 Cu1 O29 96.6(2) . .
O1 Cu1 O29 89.0(2) . .
O4 Cu1 O29 92.7(2) 2_675 .
O4 Cu1 O29 84.4(2) . .
O2 Cu1 Cu1 132.51(19) . 2_675
O1 Cu1 Cu1 138.8(2) . 2_675
O4 Cu1 Cu1 40.69(16) 2_675 2_675
O4 Cu1 Cu1 40.44(15) . 2_675
O29 Cu1 Cu1 88.10(14) . 2_675
O2 Cu1 Cu2 79.94(16) . .
O1 Cu1 Cu2 134.55(17) . .
O4 Cu1 Cu2 101.09(16) 2_675 .
O4 Cu1 Cu2 39.76(15) . .
O29 Cu1 Cu2 49.61(14) . .
Cu1 Cu1 Cu2 67.61(5) 2_675 .
O5 Cu2 O3 179.3(3) . .
O5 Cu2 O4 87.3(2) . .
O3 Cu2 O4 93.0(2) . .
O5 Cu2 O8 94.0(2) . .
O3 Cu2 O8 85.6(2) . .
O4 Cu2 O8 178.7(2) . .
O5 Cu2 O30 89.0(2) . .
O3 Cu2 O30 90.4(2) . .
O4 Cu2 O30 94.9(2) . .
O8 Cu2 O30 85.3(2) . .
O5 Cu2 O29 89.6(2) . .
O3 Cu2 O29 91.0(2) . .
O4 Cu2 O29 84.8(2) . .
O8 Cu2 O29 95.1(2) . .
O30 Cu2 O29 178.59(19) . .
O5 Cu2 Cu3 77.27(18) . .
O3 Cu2 Cu3 102.06(16) . .
O4 Cu2 Cu3 140.92(17) . .
O8 Cu2 Cu3 39.77(17) . .
O30 Cu2 Cu3 49.78(13) . .
O29 Cu2 Cu3 130.04(13) . .
O5 Cu2 Cu1 104.03(18) . .
O3 Cu2 Cu1 76.63(16) . .
O4 Cu2 Cu1 39.65(16) . .
O8 Cu2 Cu1 139.61(17) . .
O30 Cu2 Cu1 130.10(13) . .
O29 Cu2 Cu1 50.13(12) . .
Cu3 Cu2 Cu1 178.69(5) . .
O6 Cu3 O12 171.1(3) . .
O6 Cu3 O7 87.9(3) . .
O12 Cu3 O7 98.4(2) . .
O6 Cu3 O8 92.6(2) . .
O12 Cu3 O8 81.6(2) . .
O7 Cu3 O8 175.9(2) . .
O6 Cu3 O30 94.0(2) . .
O12 Cu3 O30 92.2(2) . .
O7 Cu3 O30 90.5(2) . .
O8 Cu3 O30 85.4(2) . .
O6 Cu3 Cu4 132.68(19) . .
O12 Cu3 Cu4 41.21(16) . .
O7 Cu3 Cu4 139.40(18) . .
O8 Cu3 Cu4 40.38(16) . .
O30 Cu3 Cu4 87.98(14) . .
O6 Cu3 Cu2 79.23(17) . .
O12 Cu3 Cu2 100.17(15) . .
O7 Cu3 Cu2 136.24(17) . .
O8 Cu3 Cu2 40.03(15) . .
O30 Cu3 Cu2 49.65(14) . .
Cu4 Cu3 Cu2 66.52(4) . .
O10 Cu4 O8 165.6(2) . .
O10 Cu4 O9 88.7(3) . .
O8 Cu4 O9 99.9(2) . .
O10 Cu4 O12 92.5(2) . .
O8 Cu4 O12 80.9(2) . .
O9 Cu4 O12 170.3(2) . .
O10 Cu4 O32 98.1(2) . .
O8 Cu4 O32 94.0(2) . .
O9 Cu4 O32 85.9(2) . .
O12 Cu4 O32 84.4(2) . .
O10 Cu4 Cu3 131.47(19) . .
O8 Cu4 Cu3 40.61(16) . .
O9 Cu4 Cu3 139.78(18) . .
O12 Cu4 Cu3 40.31(15) . .
O32 Cu4 Cu3 89.30(14) . .
O10 Cu4 Cu5 79.71(17) . .
O8 Cu4 Cu5 102.69(16) . .
O9 Cu4 Cu5 130.70(17) . .
O12 Cu4 Cu5 40.46(16) . .
O32 Cu4 Cu5 49.47(15) . .
Cu3 Cu4 Cu5 69.29(4) . .
O11 Cu5 O13 178.9(3) . .
O11 Cu5 O12 93.2(2) . .
O13 Cu5 O12 85.9(2) . .
O11 Cu5 O16 87.2(2) . .
O13 Cu5 O16 93.7(2) . .
O12 Cu5 O16 179.6(2) . .
O11 Cu5 O31 89.6(2) . .
O13 Cu5 O31 91.1(2) . .
O12 Cu5 O31 97.5(2) . .
O16 Cu5 O31 82.7(2) . .
O11 Cu5 O32 91.9(2) . .
O13 Cu5 O32 87.5(2) . .
O12 Cu5 O32 84.7(2) . .
O16 Cu5 O32 95.2(2) . .
O31 Cu5 O32 177.36(19) . .
O11 Cu5 Cu4 76.29(17) . .
O13 Cu5 Cu4 102.65(18) . .
O12 Cu5 Cu4 40.24(16) . .
O16 Cu5 Cu4 139.77(16) . .
O31 Cu5 Cu4 132.57(14) . .
O32 Cu5 Cu4 50.00(14) . .
O11 Cu5 Cu6 105.49(17) . .
O13 Cu5 Cu6 75.57(18) . .
O12 Cu5 Cu6 140.67(17) . .
O16 Cu5 Cu6 39.30(16) . .
O31 Cu5 Cu6 49.59(13) . .
O32 Cu5 Cu6 127.83(14) . .
Cu4 Cu5 Cu6 177.48(5) . .
O14 Cu6 O16 165.0(3) . 2_566
O14 Cu6 O16 93.1(2) . .
O16 Cu6 O16 81.3(2) 2_566 .
O14 Cu6 O15 88.7(3) . .
O16 Cu6 O15 98.4(2) 2_566 .
O16 Cu6 O15 173.4(2) . .
O14 Cu6 O31 99.1(2) . .
O16 Cu6 O31 94.0(2) 2_566 .
O16 Cu6 O31 82.9(2) . .
O15 Cu6 O31 90.5(2) . .
O14 Cu6 Cu6 132.1(2) . 2_566
O16 Cu6 Cu6 40.80(16) 2_566 2_566
O16 Cu6 Cu6 40.50(16) . 2_566
O15 Cu6 Cu6 138.80(19) . 2_566
O31 Cu6 Cu6 87.94(14) . 2_566
O14 Cu6 Cu5 79.84(17) . .
O16 Cu6 Cu5 103.89(16) 2_566 .
O16 Cu6 Cu5 40.30(16) . .
O15 Cu6 Cu5 134.18(17) . .
O31 Cu6 Cu5 48.81(15) . .
Cu6 Cu6 Cu5 69.74(5) 2_566 .
O17 S1 O19 114.3(4) . .
O17 S1 O18 113.4(4) . .
O19 S1 O18 110.1(4) . .
O17 S1 C9 106.6(4) . .
O19 S1 C9 106.0(4) . .
O18 S1 C9 105.8(4) . .
O21 S2 O22 110.5(4) . .
O21 S2 O20 111.7(4) . .
O22 S2 O20 114.4(4) . .
O21 S2 C15 106.1(4) . .
O22 S2 C15 107.1(4) . .
O20 S2 C15 106.5(4) . .
O23 S3 O25 114.0(4) . .
O23 S3 O24 113.0(4) . .
O25 S3 O24 110.2(4) . .
O23 S3 C21 106.3(4) . .
O25 S3 C21 106.6(4) . .
O24 S3 C21 106.2(4) . .
O28 S4 O27 113.8(4) . .
O28 S4 O26 113.6(4) . .
O27 S4 O26 110.8(4) . .
O28 S4 C27 106.7(4) . .
O27 S4 C27 105.9(4) . .
O26 S4 C27 105.2(4) . .
C1 O2 Cu1 126.8(5) . .
C1 O3 Cu2 129.6(5) . .
Cu1 O4 Cu1 98.9(2) 2_675 .
Cu1 O4 Cu2 116.7(3) 2_675 .
Cu1 O4 Cu2 100.6(3) . .
C3 O5 Cu2 130.1(5) . .
C3 O6 Cu3 127.0(5) . .
Cu4 O8 Cu3 99.0(2) . .
Cu4 O8 Cu2 113.8(3) . .
Cu3 O8 Cu2 100.2(2) . .
C5B O10 C5A 14.6(13) . .
C5B O10 Cu4 130.9(8) . .
C5A O10 Cu4 123.4(8) . .
C5A O11 C5B 13.6(16) . .
C5A O11 Cu5 131.2(10) . .
C5B O11 Cu5 129.2(7) . .
Cu3 O12 Cu4 98.5(2) . .
Cu3 O12 Cu5 120.2(3) . .
Cu4 O12 Cu5 99.3(3) . .
C7 O13 Cu5 129.8(5) . .
C7 O14 Cu6 127.3(5) . .
Cu6 O16 Cu6 98.7(2) 2_566 .
Cu6 O16 Cu5 120.9(3) 2_566 .
Cu6 O16 Cu5 100.4(2) . .
Cu2 O29 Cu1 80.26(17) . .
Cu2 O30 Cu3 80.57(18) . .
Cu5 O31 Cu6 81.60(19) . .
Cu5 O32 Cu4 80.53(19) . .
O2 C1 O3 126.5(7) . .
O2 C1 C2 118.4(7) . .
O3 C1 C2 115.1(7) . .
O6 C3 O5 125.9(7) . .
O6 C3 C4 118.7(8) . .
O5 C3 C4 115.3(7) . .
O14 C7 O13 125.9(8) . .
O14 C7 C8 119.8(8) . .
O13 C7 C8 114.3(8) . .
C14 C9 C10 122.6(8) . .
C14 C9 S1 118.8(7) . .
C10 C9 S1 118.5(7) . .
C9 C10 C11 118.9(9) . .
C12 C11 C10 119.0(10) . .
C11 C12 C13 121.3(8) . .
C14 C13 C12 118.1(9) . .
C9 C14 C13 119.9(9) . .
C20 C15 C16 120.1(9) . .
C20 C15 S2 120.3(8) . .
C16 C15 S2 119.5(7) . .
C17 C16 C15 120.3(10) . .
C16 C17 C18 118.9(11) . .
C19 C18 C17 121.4(11) . .
C18 C19 C20 118.1(12) . .
C15 C20 C19 121.1(11) . .
C26 C21 C22 121.1(9) . .
C26 C21 S3 118.0(7) . .
C22 C21 S3 120.9(8) . .
C21 C22 C23 119.5(10) . .
C24 C23 C22 120.4(11) . .
C23 C24 C25 119.5(9) . .
C26 C25 C24 119.8(10) . .
C21 C26 C25 119.6(10) . .
C28 C27 C32 119.5(9) . .
C28 C27 S4 121.6(7) . .
C32 C27 S4 118.9(8) . .
C27 C28 C29 120.5(10) . .
C28 C29 C30 120.8(10) . .
C31 C30 C29 118.6(10) . .
C32 C31 C30 119.8(10) . .
C31 C32 C27 120.6(11) . .
O11 C5A O10 127.0(14) . .
O11 C5A C6A 121.9(18) . .
O10 C5A C6A 110.2(16) . .
O10 C5B O11 120.9(12) . .
O10 C5B C6B 120.4(15) . .
O11 C5B C6B 118.4(15) . .

loop_
_geom_bond_atom_site_label_1
_geom_bond_atom_site_label_2
_geom_bond_distance
_geom_bond_site_symmetry_2
Cu1 O2 1.930(5) .
Cu1 O1 1.967(6) .
Cu1 O4 1.967(5) 2_675
Cu1 O4 1.977(6) .
Cu1 O29 2.372(5) .
Cu1 Cu1 2.997(2) 2_675
Cu1 Cu2 3.0458(18) .
Cu2 O5 1.937(6) .
Cu2 O3 1.958(5) .
Cu2 O4 1.982(5) .
Cu2 O8 1.985(5) .
Cu2 O30 2.347(6) .
Cu2 O29 2.354(6) .
Cu2 Cu3 3.0376(19) .
Cu3 O6 1.953(6) .
Cu3 O12 1.960(5) .
Cu3 O7 1.974(6) .
Cu3 O8 1.975(6) .
Cu3 O30 2.351(5) .
Cu3 Cu4 2.9962(18) .
Cu4 O10 1.898(5) .
Cu4 O8 1.965(5) .
Cu4 O9 1.971(6) .
Cu4 O12 1.996(6) .
Cu4 O32 2.368(6) .
Cu4 Cu5 3.0492(19) .
Cu5 O11 1.956(6) .
Cu5 O13 1.958(6) .
Cu5 O12 2.005(5) .
Cu5 O16 2.010(5) .
Cu5 O31 2.325(6) .
Cu5 O32 2.350(6) .
Cu5 Cu6 3.0562(19) .
Cu6 O14 1.922(6) .
Cu6 O16 1.956(5) 2_566
Cu6 O16 1.968(5) .
Cu6 O15 1.987(7) .
Cu6 O31 2.352(5) .
Cu6 Cu6 2.977(2) 2_566
S1 O17 1.437(6) .
S1 O19 1.456(6) .
S1 O18 1.469(6) .
S1 C9 1.807(8) .
S2 O21 1.456(6) .
S2 O22 1.457(6) .
S2 O20 1.459(6) .
S2 C15 1.782(9) .
S3 O23 1.438(6) .
S3 O25 1.449(6) .
S3 O24 1.452(6) .
S3 C21 1.781(9) .
S4 O28 1.441(6) .
S4 O27 1.462(6) .
S4 O26 1.476(5) .
S4 C27 1.757(9) .
O2 C1 1.258(10) .
O3 C1 1.275(9) .
O4 Cu1 1.967(5) 2_675
O5 C3 1.272(9) .
O6 C3 1.258(10) .
O10 C5B 1.248(19) .
O10 C5A 1.37(2) .
O11 C5A 1.14(2) .
O11 C5B 1.34(2) .
O13 C7 1.280(10) .
O14 C7 1.239(11) .
O16 Cu6 1.956(5) 2_566
C1 C2 1.503(11) .
C3 C4 1.523(11) .
C7 C8 1.506(12) .
C9 C14 1.357(11) .
C9 C10 1.365(12) .
C10 C11 1.395(12) .
C11 C12 1.388(13) .
C12 C13 1.394(14) .
C13 C14 1.393(12) .
C15 C20 1.332(12) .
C15 C16 1.372(12) .
C16 C17 1.360(13) .
C17 C18 1.397(15) .
C18 C19 1.335(17) .
C19 C20 1.411(15) .
C21 C26 1.379(13) .
C21 C22 1.385(12) .
C22 C23 1.394(13) .
C23 C24 1.382(15) .
C24 C25 1.412(15) .
C25 C26 1.392(13) .
C27 C28 1.358(12) .
C27 C32 1.395(13) .
C28 C29 1.373(13) .
C29 C30 1.400(14) .
C30 C31 1.384(14) .
C31 C32 1.382(13) .
C5A C6A 1.512(16) .
C5B C6B 1.488(14) .
